data_4124670
loop_
_publ_author_name
'McNees, R.A.'
'Searcy, A.W.'

_publ_section_title
;
 The Crystal Structure of Rhenium Monosilicide
;
_journal_name_full 'Journal of the American Chemical Society'
_journal_page_first 5290
_journal_page_last 5291
_journal_volume 77
_journal_year 1955
_chemical_formula_sum 'Re Si'
_space_group_IT_number 198
_symmetry_space_group_name_Hall 'P 2ac 2ab 3'
_symmetry_space_group_name_H-M 'P 21 3'
_cell_angle_alpha 90
_cell_angle_beta 90
_cell_angle_gamma 90
_cell_formula_units_Z 4
_cell_length_a 4.775
_cell_length_b 4.775
_cell_length_c 4.775
_cell_volume 108.873
_citation_journal_id_ASTM JACSAT
_cod_data_source_file McNees_JACSAT_1955_1453.cif
_cod_data_source_block Re1Si1
_cod_original_formula_sum 'Re1 Si1'
_cod_database_code 4124670

loop_
_symmetry_equiv_pos_as_xyz
x,y,z
-x+1/2,-y,z+1/2
x+1/2,-y+1/2,-z
-x,y+1/2,-z+1/2
z,x,y
-z+1/2,-x,y+1/2
z+1/2,-x+1/2,-y
-z,x+1/2,-y+1/2
y,z,x
y+1/2,-z+1/2,-x
-y,z+1/2,-x+1/2
-y+1/2,-z,x+1/2

loop_
_atom_site_label
_atom_site_type_symbol
_atom_site_fract_x
_atom_site_fract_y
_atom_site_fract_z
_atom_site_occupancy
_atom_site_U_iso_or_equiv
Re1 Re 0.14 0.14 0.14 1 0.0
Si1 Si 0.84 0.84 0.84 1 0.0
